data_7112677
loop_
_publ_author_name
'Tan, Ai Ling'
'Blake, Alexander J.'
'Davies, E. Stephen'
'Wilson, Claire'
'Garner, C. David'

_publ_section_title
;
 A radical pathway to synthesise Mo and W dithiolene complexes.
;
_journal_issue 3
_journal_name_full 'Chemical communications (Cambridge, England)'
_journal_page_first 953
_journal_page_last 954
_journal_paper_doi 10.1039/c0cc03756g
_journal_volume 47
_journal_year 2011
_chemical_formula_moiety 'C22 H21 Mo N S2'
_chemical_formula_sum 'C22 H21 Mo N S2'
_chemical_formula_weight 459.46
_chemical_name_systematic
;
?
;
_space_group_IT_number 14
_symmetry_cell_setting monoclinic
_symmetry_space_group_name_Hall '-P 2yn'
_symmetry_space_group_name_H-M 'P 1 21/n 1'
_atom_sites_solution_hydrogens geom
_atom_sites_solution_primary direct
_atom_sites_solution_secondary difmap
_audit_creation_method 'enCIFer editing of SHELXL97 CIF output'
_cell_angle_alpha 90.00
_cell_angle_beta 95.112(2)
_cell_angle_gamma 90.00
_cell_formula_units_Z 4
_cell_length_a 11.5767(11)
_cell_length_b 11.6673(11)
_cell_length_c 14.6500(14)
_cell_measurement_reflns_used 3798
_cell_measurement_temperature 150(2)
_cell_measurement_theta_max 54.9
_cell_measurement_theta_min 4.6
_cell_volume 1970.9(3)
_computing_cell_refinement 'Bruker SAINT version 6.36A (Bruker, 2002)'
_computing_data_collection 'Bruker SMART version 5.624 (Bruker, 2001)'
_computing_data_reduction 'Bruker SAINT; SHELXTL (Sheldrick, 2008)'
_computing_molecular_graphics ' ? '
_computing_publication_material 'enCIFer(Allen et al.,2004);PLATON(Spek,2009)'
_computing_structure_refinement 'SHELXL97 (Sheldrick, 2008)'
_computing_structure_solution 'SIR92 (Altomare et al., 1994)'
_diffrn_ambient_temperature 150(2)
_diffrn_measured_fraction_theta_full 0.987
_diffrn_measured_fraction_theta_max 0.987
_diffrn_measurement_device_type 'Bruker SMART1000 CCD area detector'
_diffrn_measurement_method omega
_diffrn_radiation_monochromator graphite
_diffrn_radiation_source 'normal-focus sealed tube'
_diffrn_radiation_type MoK\a
_diffrn_radiation_wavelength 0.71073
_diffrn_reflns_av_R_equivalents 0.059
_diffrn_reflns_av_sigmaI/netI 0.073
_diffrn_reflns_limit_h_max 12
_diffrn_reflns_limit_h_min -14
_diffrn_reflns_limit_k_max 15
_diffrn_reflns_limit_k_min -13
_diffrn_reflns_limit_l_max 19
_diffrn_reflns_limit_l_min -18
_diffrn_reflns_number 12426
_diffrn_reflns_theta_full 27.50
_diffrn_reflns_theta_max 27.50
_diffrn_reflns_theta_min 2.23
_diffrn_standards_decay_% 0
_diffrn_standards_number 0
_exptl_absorpt_coefficient_mu 0.883
_exptl_absorpt_correction_T_max 1.00
_exptl_absorpt_correction_T_min 0.721
_exptl_absorpt_correction_type multi-scan
_exptl_absorpt_process_details 'sadabs v2.05'
_exptl_crystal_colour 'dark red'
_exptl_crystal_density_diffrn 1.548
_exptl_crystal_density_method 'not measured'
_exptl_crystal_description 'rhombic plate'
_exptl_crystal_F_000 936
_exptl_crystal_size_max 0.26
_exptl_crystal_size_mid 0.23
_exptl_crystal_size_min 0.02
_refine_diff_density_max 0.48
_refine_diff_density_min -0.79
_refine_diff_density_rms 0.11
_refine_ls_extinction_method none
_refine_ls_goodness_of_fit_ref 1.045
_refine_ls_hydrogen_treatment constr
_refine_ls_matrix_type full
_refine_ls_number_parameters 235
_refine_ls_number_reflns 4467
_refine_ls_number_restraints 0
_refine_ls_restrained_S_all 1.045
_refine_ls_R_factor_all 0.0573
_refine_ls_R_factor_gt 0.0401
_refine_ls_shift/su_max 0.001
_refine_ls_shift/su_mean 0.000
_refine_ls_structure_factor_coef Fsqd
_refine_ls_weighting_details 'calc w=1/[\s^2^(Fo^2^)+(0.009P)^2^+2.84P] where P=(Fo^2^+2Fc^2^)/3'
_refine_ls_weighting_scheme calc
_refine_ls_wR_factor_gt 0.0910
_refine_ls_wR_factor_ref 0.1032
_reflns_number_gt 3518
_reflns_number_total 4690
_reflns_threshold_expression >2sigma(I)
_cod_data_source_file c0cc03756g.txt
_cod_data_source_block mos4cp
_cod_original_sg_symbol_H-M 'P 21/n'
_cod_database_code 7112677

loop_
_symmetry_equiv_pos_as_xyz
'x, y, z'
'-x+1/2, y+1/2, -z+1/2'
'-x, -y, -z'
'x-1/2, -y-1/2, z-1/2'

loop_
_atom_site_aniso_label
_atom_site_aniso_U_11
_atom_site_aniso_U_22
_atom_site_aniso_U_33
_atom_site_aniso_U_23
_atom_site_aniso_U_13
_atom_site_aniso_U_12
Mo1 0.0182(2) 0.0149(2) 0.0170(2) -0.0011(1) 0.0033(1) -0.0026(1)
S1 0.0254(4) 0.0191(4) 0.0195(4) -0.0010(3) 0.0070(3) -0.0058(3)
S2 0.0266(4) 0.0160(4) 0.0183(4) 0.0001(3) 0.0056(3) -0.0044(3)
N1 0.041(2) 0.036(2) 0.0326(18) -0.0100(15) 0.0147(15) -0.0128(16)
C1 0.033(2) 0.0246(19) 0.0170(17) -0.0037(14) 0.0074(14) -0.0055(15)
C2 0.033(2) 0.110(5) 0.023(2) 0.004(2) -0.0017(18) 0.001(3)
C3 0.062(3) 0.049(3) 0.038(2) -0.028(2) 0.032(2) -0.033(2)
C4 0.0241(18) 0.040(2) 0.0210(18) -0.0080(15) 0.0063(14) -0.0098(15)
C5 0.0179(16) 0.0212(17) 0.0177(16) -0.0054(13) 0.0028(12) -0.0019(13)
C6 0.0192(16) 0.0199(17) 0.0202(16) -0.0030(13) 0.0011(12) 0.0008(13)
C7 0.0206(16) 0.0193(17) 0.0177(16) -0.0016(13) 0.0056(13) -0.0022(13)
C8 0.0195(17) 0.0199(17) 0.0278(18) -0.0008(14) -0.0005(14) -0.0004(13)
C9 0.0198(17) 0.030(2) 0.033(2) -0.0041(16) -0.0006(14) -0.0049(14)
C10 0.0297(19) 0.0183(17) 0.0265(19) -0.0074(14) 0.0022(14) -0.0060(14)
C11 0.0249(18) 0.0182(18) 0.034(2) -0.0019(15) -0.0011(15) -0.0002(14)
C12 0.0188(16) 0.0240(18) 0.0279(18) -0.0021(15) 0.0007(13) -0.0024(14)
C1A 0.0155(16) 0.0233(18) 0.035(2) -0.0023(15) 0.0039(14) 0.0001(13)
C2A 0.0209(17) 0.0258(19) 0.034(2) -0.0073(16) 0.0052(15) 0.0034(14)
C3A 0.0277(19) 0.0142(17) 0.050(2) -0.0032(16) 0.0053(17) 0.0021(14)
C4A 0.033(2) 0.0225(19) 0.036(2) 0.0085(16) 0.0064(16) 0.0064(15)
C5A 0.0242(18) 0.0267(19) 0.0247(18) -0.0002(15) -0.0032(14) 0.0030(14)
C6A 0.027(2) 0.043(2) 0.030(2) -0.0071(18) -0.0080(16) 0.0100(17)
C7A 0.027(2) 0.045(3) 0.029(2) 0.0088(18) -0.0071(15) -0.0189(17)
C8A 0.043(2) 0.032(2) 0.031(2) -0.0125(17) -0.0122(17) 0.0031(18)
C9A 0.033(2) 0.058(3) 0.0170(18) 0.0046(18) 0.0019(15) -0.0046(19)
C10A 0.041(2) 0.030(2) 0.035(2) 0.0095(17) -0.0207(18) -0.0063(18)

loop_
_atom_site_label
_atom_site_type_symbol
_atom_site_thermal_displace_type
_atom_site_fract_x
_atom_site_fract_y
_atom_site_fract_z
_atom_site_occupancy
_atom_site_U_iso_or_equiv
_atom_site_calc_flag
_atom_site_refinement_flags
Mo1 Mo Uani 0.68104(2) 0.14045(2) 0.36808(2) 1.000 0.0166(1) . .
S1 S Uani 0.60047(7) 0.17630(7) 0.51255(6) 1.000 0.0210(2) . .
S2 S Uani 0.73651(7) 0.33998(7) 0.38750(6) 1.000 0.0201(2) . .
N1 N Uani 0.4336(3) 0.2367(3) 0.6936(2) 1.000 0.0359(11) . .
C1 C Uani 0.5178(3) 0.2764(3) 0.6731(2) 1.000 0.0246(11) . .
C2 C Uani 0.7263(4) 0.2801(5) 0.7114(3) 1.000 0.0556(19) . .
C3 C Uani 0.6103(4) 0.4614(4) 0.6823(3) 1.000 0.0480(16) . .
C4 C Uani 0.6257(3) 0.3354(3) 0.6520(2) 1.000 0.0281(11) . .
C5 C Uani 0.6445(3) 0.3155(3) 0.5509(2) 1.000 0.0189(9) . .
C6 C Uani 0.7014(3) 0.3841(3) 0.4978(2) 1.000 0.0198(9) . .
C7 C Uani 0.7486(3) 0.5011(3) 0.5174(2) 1.000 0.0190(9) . .
C8 C Uani 0.8640(3) 0.5157(3) 0.5514(2) 1.000 0.0226(10) . .
C9 C Uani 0.9109(3) 0.6244(3) 0.5648(3) 1.000 0.0278(11) . .
C10 C Uani 0.8434(3) 0.7202(3) 0.5441(2) 1.000 0.0249(11) . .
C11 C Uani 0.7280(3) 0.7073(3) 0.5113(3) 1.000 0.0259(11) . .
C12 C Uani 0.6814(3) 0.5988(3) 0.4979(2) 1.000 0.0237(10) . .
C1A C Uani 0.8825(3) 0.1232(3) 0.3721(3) 1.000 0.0245(10) . .
C2A C Uani 0.8356(3) 0.0334(3) 0.3169(3) 1.000 0.0267(11) . .
C3A C Uani 0.7729(3) -0.0402(3) 0.3718(3) 1.000 0.0305(11) . .
C4A C Uani 0.7796(3) 0.0047(3) 0.4611(3) 1.000 0.0303(11) . .
C5A C Uani 0.8467(3) 0.1065(3) 0.4615(2) 1.000 0.0255(11) . .
C6A C Uani 0.4911(3) 0.1891(4) 0.3167(3) 1.000 0.0340(12) . .
C7A C Uani 0.5036(3) 0.0680(4) 0.3192(3) 1.000 0.0342(14) . .
C8A C Uani 0.5788(4) 0.0406(4) 0.2516(3) 1.000 0.0363(12) . .
C9A C Uani 0.6142(4) 0.1425(4) 0.2115(3) 1.000 0.0360(13) . .
C10A C Uani 0.5571(4) 0.2326(4) 0.2510(3) 1.000 0.0368(12) . .
H1AA H Uiso 0.75050 -0.03300 0.51590 1.000 0.0360 calc R
H2AA H Uiso 0.73570 -0.11440 0.35160 1.000 0.0360 calc R
H3AA H Uiso 0.84980 0.01970 0.25150 1.000 0.0320 calc R
H4AA H Uiso 0.93740 0.18330 0.35360 1.000 0.0290 calc R
H5AA H Uiso 0.87390 0.15210 0.51720 1.000 0.0310 calc R
H6AA H Uiso 0.45690 0.01280 0.35310 1.000 0.0410 calc R
H7AA H Uiso 0.59720 -0.03860 0.23120 1.000 0.0430 calc R
H8AA H Uiso 0.66340 0.14850 0.15900 1.000 0.0430 calc R
H9AA H Uiso 0.56130 0.31500 0.23300 1.000 0.0440 calc R
H2A H Uiso 0.73560 0.20040 0.69210 1.000 0.0830 calc R
H2B H Uiso 0.70960 0.28180 0.77580 1.000 0.0830 calc R
H2C H Uiso 0.79790 0.32260 0.70420 1.000 0.0830 calc R
H3A H Uiso 0.59940 0.46370 0.74780 1.000 0.0720 calc R
H3B H Uiso 0.54220 0.49460 0.64740 1.000 0.0720 calc R
H3C H Uiso 0.67940 0.50570 0.67070 1.000 0.0720 calc R
H8A H Uiso 0.91110 0.45030 0.56550 1.000 0.0270 calc R
H9A H Uiso 0.98960 0.63300 0.58840 1.000 0.0330 calc R
H10A H Uiso 0.43680 0.23450 0.35200 1.000 0.0410 calc R
H10B H Uiso 0.87600 0.79470 0.55220 1.000 0.0300 calc R
H11A H Uiso 0.68100 0.77300 0.49810 1.000 0.0310 calc R
H12A H Uiso 0.60250 0.59070 0.47500 1.000 0.0280 calc R

loop_
_atom_type_symbol
_atom_type_description
_atom_type_scat_dispersion_real
_atom_type_scat_dispersion_imag
_atom_type_scat_source
C C 0.0033 0.0016 'International Tables Vol C Tables 4.2.6.8 and 6.1.1.4'
H H 0.0000 0.0000 'International Tables Vol C Tables 4.2.6.8 and 6.1.1.4'
S S 0.1246 0.1234 'International Tables Vol C Tables 4.2.6.8 and 6.1.1.4'
Mo Mo -1.6832 0.6857 'International Tables Vol C Tables 4.2.6.8 and 6.1.1.4'
N N 0.0061 0.0033 'International Tables Vol C Tables 4.2.6.8 and 6.1.1.4'

loop_
_geom_angle_atom_site_label_1
_geom_angle_atom_site_label_2
_geom_angle_atom_site_label_3
_geom_angle
_geom_angle_publ_flag
S1 Mo1 S2 81.39(3) yes
S1 Mo1 C1A 116.98(11) yes
S1 Mo1 C2A 136.95(11) yes
S1 Mo1 C3A 109.98(11) yes
S1 Mo1 C4A 79.19(10) yes
S1 Mo1 C5A 82.81(8) yes
S1 Mo1 C6A 79.31(11) yes
S1 Mo1 C7A 86.11(11) yes
S1 Mo1 C8A 121.44(12) yes
S1 Mo1 C9A 136.90(12) yes
S1 Mo1 C10A 107.20(11) yes
S2 Mo1 C1A 80.00(9) yes
S2 Mo1 C2A 110.20(9) yes
S2 Mo1 C3A 137.80(9) yes
S2 Mo1 C4A 118.35(9) yes
S2 Mo1 C5A 84.09(9) yes
S2 Mo1 C6A 92.09(12) yes
S2 Mo1 C7A 127.98(12) yes
S2 Mo1 C8A 133.27(12) yes
S2 Mo1 C9A 99.51(12) yes
S2 Mo1 C10A 77.77(11) yes
C1A Mo1 C2A 34.77(13) yes
C1A Mo1 C3A 58.37(12) yes
C1A Mo1 C4A 59.28(13) yes
C1A Mo1 C5A 35.79(13) yes
C1A Mo1 C6A 160.11(15) yes
C1A Mo1 C7A 147.83(14) yes
C1A Mo1 C8A 114.89(15) yes
C1A Mo1 C9A 105.43(16) yes
C1A Mo1 C10A 126.20(15) yes
C2A Mo1 C3A 35.02(13) yes
C2A Mo1 C4A 58.55(14) yes
C2A Mo1 C5A 58.64(13) yes
C2A Mo1 C6A 138.35(15) yes
C2A Mo1 C7A 113.09(14) yes
C2A Mo1 C8A 81.43(15) yes
C2A Mo1 C9A 83.60(15) yes
C2A Mo1 C10A 115.71(15) yes
C3A Mo1 C4A 34.92(15) yes
C3A Mo1 C5A 58.65(13) yes
C3A Mo1 C6A 129.46(14) yes
C3A Mo1 C7A 93.89(14) yes
C3A Mo1 C8A 76.48(15) yes
C3A Mo1 C9A 98.04(16) yes
C3A Mo1 C10A 131.20(15) yes
C4A Mo1 C5A 35.84(12) yes
C4A Mo1 C6A 139.12(14) yes
C4A Mo1 C7A 108.28(14) yes
C4A Mo1 C8A 106.43(15) yes
C4A Mo1 C9A 132.87(15) yes
C4A Mo1 C10A 163.71(15) yes
C5A Mo1 C6A 162.09(13) yes
C5A Mo1 C7A 143.90(14) yes
C5A Mo1 C8A 134.66(14) yes
C5A Mo1 C9A 140.29(14) yes
C5A Mo1 C10A 157.49(14) yes
C6A Mo1 C7A 35.89(16) yes
C6A Mo1 C8A 58.42(16) yes
C6A Mo1 C9A 57.60(16) yes
C6A Mo1 C10A 33.91(15) yes
C7A Mo1 C8A 35.90(16) yes
C7A Mo1 C9A 59.24(16) yes
C7A Mo1 C10A 58.30(16) yes
C8A Mo1 C9A 35.04(16) yes
C8A Mo1 C10A 57.34(16) yes
C9A Mo1 C10A 34.17(16) yes
Mo1 S1 C5 108.16(11) yes
Mo1 S2 C6 107.77(12) yes
N1 C1 C4 175.3(4) yes
Mo1 C1A C2A 73.5(2) yes
Mo1 C1A C5A 70.3(2) yes
Mo1 C2A C1A 71.8(2) yes
Mo1 C2A C3A 72.5(2) yes
Mo1 C3A C2A 72.5(2) yes
Mo1 C3A C4A 71.1(2) yes
Mo1 C4A C3A 74.0(2) yes
Mo1 C4A C5A 70.8(2) yes
Mo1 C5A C1A 73.92(19) yes
Mo1 C5A C4A 73.3(2) yes
Mo1 C6A C7A 70.0(2) yes
Mo1 C6A C10A 75.5(2) yes
Mo1 C6A C7A 70.0(2) yes
Mo1 C6A C10A 75.5(2) yes
Mo1 C7A C6A 74.1(2) yes
Mo1 C7A C8A 73.1(2) yes
Mo1 C8A C7A 71.0(2) yes
Mo1 C8A C9A 74.4(3) yes
Mo1 C9A C8A 70.5(3) yes
Mo1 C9A C10A 74.4(3) yes
Mo1 C10A C6A 70.6(2) yes
Mo1 C10A C9A 71.5(3) yes
C1 C4 C2 107.3(3) no
C1 C4 C3 105.1(3) no
C1 C4 C5 109.0(3) no
C2 C4 C3 109.7(3) no
C2 C4 C5 108.6(3) no
C3 C4 C5 116.7(3) no
S1 C5 C4 112.5(2) yes
S1 C5 C6 120.5(2) yes
C4 C5 C6 126.4(3) no
S2 C6 C5 121.5(3) yes
S2 C6 C7 109.3(2) yes
C5 C6 C7 129.1(3) no
C6 C7 C8 120.3(3) no
C6 C7 C12 121.4(3) no
C8 C7 C12 118.2(3) no
C7 C8 C9 120.9(3) no
C8 C9 C10 120.1(3) no
C9 C10 C11 119.8(3) no
C10 C11 C12 120.0(3) no
C7 C12 C11 121.0(3) no
C1A C2A C3A 108.4(4) no
C1A C5A C4A 108.4(3) no
C2A C3A C4A 108.3(3) no
C2A C1A C5A 107.4(3) no
C3A C4A C5A 107.5(3) no
C6A C10A C9A 109.0(4) no
C6A C7A C8A 106.0(4) no
C7A C6A C10A 108.8(4) no
C7A C6A C10A 108.8(4) no
C7A C8A C9A 108.9(4) no
C8A C9A C10A 107.3(4) no
Mo1 C2A H3AA 126.00 no
Mo1 C1A H4AA 126.00 no
Mo1 C3A H2AA 126.00 no
Mo1 C4A H1AA 126.00 no
Mo1 C5A H5AA 126.00 no
Mo1 C6A H10A 125.00 no
Mo1 C7A H6AA 127.00 no
Mo1 C8A H7AA 125.00 no
Mo1 C9A H8AA 126.00 no
Mo1 C10A H9AA 126.00 no
C4 C2 H2A 109.00 no
C4 C2 H2B 109.00 no
C4 C2 H2C 109.00 no
C4 C3 H3A 110.00 no
C4 C3 H3B 109.00 no
C4 C3 H3C 110.00 no
C7 C8 H8A 120.00 no
C7 C12 H12A 119.00 no
C8 C9 H9A 120.00 no
C9 C8 H8A 120.00 no
C9 C10 H10B 120.00 no
C10 C9 H9A 120.00 no
C10 C11 H11A 120.00 no
C11 C10 H10B 120.00 no
C11 C12 H12A 119.00 no
C12 C11 H11A 120.00 no
C1A C2A H3AA 126.00 no
C1A C5A H5AA 126.00 no
C2A C3A H2AA 126.00 no
C2A C1A H4AA 126.00 no
C3A C2A H3AA 126.00 no
C3A C4A H1AA 126.00 no
C4A C3A H2AA 126.00 no
C4A C5A H5AA 125.00 no
C5A C4A H1AA 126.00 no
C5A C1A H4AA 126.00 no
C6A C7A H6AA 126.00 no
C6A C10A H9AA 126.00 no
C7A C6A H10A 125.00 no
C7A C8A H7AA 125.00 no
C8A C7A H6AA 127.00 no
C8A C9A H8AA 126.00 no
C9A C8A H7AA 125.00 no
C9A C10A H9AA 125.00 no
C10A C6A H10A 125.00 no
C10A C9A H8AA 126.00 no
H2A C2 H2B 109.00 no
H2A C2 H2C 109.00 no
H2B C2 H2C 110.00 no
H3A C3 H3B 109.00 no
H3A C3 H3C 110.00 no
H3B C3 H3C 109.00 no

loop_
_geom_bond_atom_site_label_1
_geom_bond_atom_site_label_2
_geom_bond_distance
_geom_bond_publ_flag
Mo1 S1 2.4242(9) yes
Mo1 S2 2.4249(9) yes
Mo1 C1A 2.336(4) yes
Mo1 C2A 2.359(4) yes
Mo1 C3A 2.359(4) yes
Mo1 C4A 2.322(4) yes
Mo1 C5A 2.289(3) yes
Mo1 C6A 2.330(4) yes
Mo1 C7A 2.277(4) yes
Mo1 C8A 2.304(5) yes
Mo1 C9A 2.355(4) yes
Mo1 C10A 2.391(5) yes
S1 C5 1.778(4) yes
S2 C6 1.777(3) yes
N1 C1 1.143(5) yes
C1 C4 1.483(5) no
C2 C4 1.533(6) no
C3 C4 1.551(6) no
C4 C5 1.534(4) no
C5 C6 1.331(5) no
C6 C7 1.489(5) no
C7 C8 1.394(5) no
C7 C12 1.395(5) no
C8 C9 1.387(5) no
C9 C10 1.382(5) no
C10 C11 1.387(5) no
C11 C12 1.383(5) no
C1A C2A 1.403(5) no
C1A C5A 1.422(5) no
C2A C3A 1.420(5) no
C3A C4A 1.405(6) no
C4A C5A 1.419(5) no
C6A C7A 1.420(7) no
C6A C10A 1.378(6) no
C7A C8A 1.412(6) no
C8A C9A 1.403(7) no
C9A C10A 1.395(7) no
C2 H2A 0.9800 no
C2 H2B 0.9800 no
C2 H2C 0.9800 no
C3 H3A 0.9800 no
C3 H3B 0.9800 no
C3 H3C 0.9800 no
C8 H8A 0.9500 no
C9 H9A 0.9500 no
C10 H10B 0.9500 no
C11 H11A 0.9500 no
C12 H12A 0.9500 no
C1A H4AA 1.0000 no
C2A H3AA 1.0000 no
C3A H2AA 1.0000 no
C4A H1AA 1.0000 no
C5A H5AA 1.0000 no
C6A H10A 1.0000 no
C7A H6AA 1.0000 no
C8A H7AA 1.0000 no
C9A H8AA 1.0000 no
C10A H9AA 1.0000 no
